data_4307314
loop_
_publ_author_name
'Mikhail Shatruk'
'Kristen E. Chambers'
'Andrey V. Prosvirin'
'Kim R. Dunbar'

_publ_contact_author_address
; 
Department of Chemistry
Texas A&M University
PO Box 30012 
College Station 
Texas 77842-3012 
USA
;
_publ_contact_author_email dunbar@mail.chem.tamu.edu
_publ_contact_author_fax (979)8457177
_publ_contact_author_name 'Dunbar, Kim R.'
_publ_contact_author_phone (979)8625235
_publ_section_title
;
Systematic Investigation of Trigonal-Bipyramidal Cyanide-Bridged Clusters
of the First-Row Transition Metals
;
_journal_name_full 'Inorganic Chemistry'
_journal_page_first 5155
_journal_page_last 5165
_journal_paper_doi 10.1021/ic061856t
_journal_volume 46
_journal_year 2007
_chemical_formula_sum 'C108 H96 Cr2 N24 Ni3'
_chemical_formula_weight 2010.22
_chemical_name_systematic
; 
 ? 
;
_space_group_IT_number 14
_symmetry_cell_setting monoclinic
_symmetry_space_group_name_Hall '-P 2ybc'
_symmetry_space_group_name_H-M 'P 1 21/c 1'
_atom_sites_solution_hydrogens geom
_atom_sites_solution_primary direct
_atom_sites_solution_secondary difmap
_audit_creation_method SHELXL-97
_cell_angle_alpha 90.00
_cell_angle_beta 98.17(3)
_cell_angle_gamma 90.00
_cell_formula_units_Z 4
_cell_length_a 19.498(14)
_cell_length_b 25.12(2)
_cell_length_c 24.674(19)
_cell_measurement_reflns_used 124
_cell_measurement_temperature 110(2)
_cell_volume 11962(16)
_computing_cell_refinement 'SMART V5.625 (Bruker, 2000)'
_computing_data_collection 'SMART V5.625 (Bruker, 2000)'
_computing_data_reduction 'SAINT V6.32 (Bruker, 2001)'
_computing_molecular_graphics 'X-Seed (Barbour, 2001)'
_computing_publication_material 'SHELXL-97 (Sheldrick, 1997)'
_computing_structure_refinement 'SHELXL-97 (Sheldrick, 1997)'
_computing_structure_solution 'SHELXS-97 (Sheldrick, 1997)'
_diffrn_ambient_temperature 110(2)
_diffrn_measured_fraction_theta_full 1.000
_diffrn_measured_fraction_theta_max 1.000
_diffrn_measurement_device_type 'Bruker APEX CCD area-detector'
_diffrn_measurement_method 'profile data from \w scans'
_diffrn_radiation_monochromator graphite
_diffrn_radiation_source 'fine-focus sealed tube'
_diffrn_radiation_type MoK\a
_diffrn_radiation_wavelength 0.71073
_diffrn_reflns_av_R_equivalents 0.1327
_diffrn_reflns_av_sigmaI/netI 0.1291
_diffrn_reflns_limit_h_max 24
_diffrn_reflns_limit_h_min -24
_diffrn_reflns_limit_k_max 31
_diffrn_reflns_limit_k_min -31
_diffrn_reflns_limit_l_max 30
_diffrn_reflns_limit_l_min -30
_diffrn_reflns_number 127053
_diffrn_reflns_theta_full 26.37
_diffrn_reflns_theta_max 26.37
_diffrn_reflns_theta_min 1.16
_exptl_absorpt_coefficient_mu 0.690
_exptl_absorpt_correction_T_max 0.9598
_exptl_absorpt_correction_T_min 0.7241
_exptl_absorpt_correction_type multi-scan
_exptl_absorpt_process_details 'SADABS v2.03 (Bruker, 2003)'
_exptl_crystal_colour pink
_exptl_crystal_density_diffrn 1.116
_exptl_crystal_density_method 'not measured'
_exptl_crystal_description needle
_exptl_crystal_F_000 4176
_exptl_crystal_size_max 0.50
_exptl_crystal_size_mid 0.09
_exptl_crystal_size_min 0.06
_platon_squeeze_details
;
;
_refine_diff_density_max 0.599
_refine_diff_density_min -0.340
_refine_diff_density_rms 0.088
_refine_ls_extinction_method none
_refine_ls_goodness_of_fit_ref 1.059
_refine_ls_hydrogen_treatment constr
_refine_ls_matrix_type full
_refine_ls_number_parameters 1258
_refine_ls_number_reflns 24463
_refine_ls_number_restraints 0
_refine_ls_restrained_S_all 1.059
_refine_ls_R_factor_all 0.1460
_refine_ls_R_factor_gt 0.0694
_refine_ls_shift/su_max 0.075
_refine_ls_shift/su_mean 0.001
_refine_ls_structure_factor_coef Fsqd
_refine_ls_weighting_details 'calc w=1/[\s^2^(Fo^2^)+(0.0500P)^2^+0.0000P] where P=(Fo^2^+2Fc^2^)/3'
_refine_ls_weighting_scheme calc
_refine_ls_wR_factor_gt 0.1351
_refine_ls_wR_factor_ref 0.1499
_reflns_number_gt 11996
_reflns_number_total 24463
_reflns_threshold_expression >2sigma(I)
_cod_data_source_file ic061856tsi20061216_075448.cif
_cod_data_source_block c:\structures\ms057\try1
_cod_database_code 4307314

loop_
_symmetry_equiv_pos_as_xyz
'x, y, z'
'-x, y+1/2, -z+1/2'
'-x, -y, -z'
'x, -y-1/2, z-1/2'

loop_
_atom_site_label
_atom_site_type_symbol
_atom_site_fract_x
_atom_site_fract_y
_atom_site_fract_z
_atom_site_U_iso_or_equiv
_atom_site_adp_type
_atom_site_occupancy
_atom_site_symmetry_multiplicity
_atom_site_calc_flag
_atom_site_refinement_flags
_atom_site_disorder_assembly
_atom_site_disorder_group
Ni1 Ni 0.638109(11) 0.454297(8) 0.840007(9) 0.03045(6) Uani 1 1 d . . .
Ni2 Ni 0.707459(12) 0.633689(9) 0.663891(9) 0.03806(7) Uani 1 1 d . . .
Ni3 Ni 0.942608(12) 0.628870(9) 0.884503(9) 0.03672(7) Uani 1 1 d . . .
Cr1 Cr 0.678297(14) 0.655447(11) 0.868677(12) 0.03349(9) Uani 1 1 d . . .
Cr2 Cr 0.858932(15) 0.477996(12) 0.747569(12) 0.03852(9) Uani 1 1 d . . .
N1 N 0.66777(7) 0.52855(6) 0.87139(6) 0.0351(4) Uani 1 1 d . . .
N2 N 0.67672(7) 0.63640(5) 0.73974(6) 0.0376(5) Uani 1 1 d . . .
N3 N 0.84373(7) 0.65661(6) 0.87388(6) 0.0388(5) Uani 1 1 d . . .
N4 N 0.71669(7) 0.45701(5) 0.79436(6) 0.0366(5) Uani 1 1 d . . .
N5 N 0.78370(7) 0.57885(6) 0.68888(6) 0.0404(5) Uani 1 1 d . . .
N6 N 0.90674(7) 0.56020(6) 0.84543(6) 0.0414(5) Uani 1 1 d . . .
N7 N 0.51195(8) 0.65265(7) 0.86031(7) 0.0558(6) Uani 1 1 d . . .
N8 N 0.69227(9) 0.67977(7) 0.99739(7) 0.0657(6) Uani 1 1 d . . .
N9 N 0.68694(9) 0.78049(6) 0.84899(7) 0.0632(6) Uani 1 1 d . . .
N10 N 0.80257(10) 0.41136(7) 0.63976(7) 0.0658(6) Uani 1 1 d . . .
N11 N 0.90962(9) 0.37238(6) 0.81356(7) 0.0632(6) Uani 1 1 d . . .
N12 N 1.00972(10) 0.49814(9) 0.71315(9) 0.0964(8) Uani 1 1 d . . .
N13 N 0.69303(7) 0.40931(5) 0.90265(6) 0.0348(4) Uani 1 1 d . . .
N14 N 0.56561(7) 0.44840(5) 0.89436(6) 0.0335(4) Uani 1 1 d . . .
N15 N 0.59531(7) 0.38378(5) 0.80374(6) 0.0348(5) Uani 1 1 d . . .
N16 N 0.56281(7) 0.48420(5) 0.77852(5) 0.0299(4) Uani 1 1 d . . .
N17 N 0.63522(7) 0.57502(5) 0.63553(6) 0.0375(5) Uani 1 1 d . . .
N18 N 0.62208(8) 0.67953(6) 0.63146(6) 0.0439(5) Uani 1 1 d . . .
N19 N 0.74378(8) 0.64503(6) 0.58837(6) 0.0466(5) Uani 1 1 d . . .
N20 N 0.77508(8) 0.69744(6) 0.68284(6) 0.0415(5) Uani 1 1 d . . .
N21 N 0.96931(7) 0.65956(6) 0.81172(6) 0.0385(5) Uani 1 1 d . . .
N22 N 0.98840(7) 0.70159(5) 0.91168(5) 0.0350(4) Uani 1 1 d . . .
N23 N 1.04004(7) 0.59377(6) 0.90889(6) 0.0454(5) Uani 1 1 d . . .
N24 N 0.93227(7) 0.60514(5) 0.96453(6) 0.0370(5) Uani 1 1 d . . .
C1 C 0.67618(8) 0.57358(6) 0.87621(7) 0.0275(5) Uani 1 1 d . . .
C2 C 0.67233(8) 0.64273(6) 0.78546(7) 0.0314(5) Uani 1 1 d . . .
C3 C 0.78420(9) 0.65642(6) 0.87136(7) 0.0329(5) Uani 1 1 d . . .
C4 C 0.76585(8) 0.46533(6) 0.77550(7) 0.0310(5) Uani 1 1 d . . .
C5 C 0.81567(8) 0.54405(7) 0.70787(7) 0.0316(5) Uani 1 1 d . . .
C6 C 0.88877(9) 0.52812(7) 0.81295(7) 0.0325(5) Uani 1 1 d . . .
C7 C 0.57136(9) 0.65483(7) 0.86354(7) 0.0398(6) Uani 1 1 d . . .
C8 C 0.68855(9) 0.67025(7) 0.95231(8) 0.0441(6) Uani 1 1 d . . .
C9 C 0.68166(9) 0.73639(7) 0.85546(8) 0.0416(6) Uani 1 1 d . . .
C10 C 0.82459(10) 0.43415(7) 0.67776(8) 0.0467(6) Uani 1 1 d . . .
C11 C 0.89381(9) 0.41023(7) 0.79000(8) 0.0436(6) Uani 1 1 d . . .
C12 C 0.95505(10) 0.49013(8) 0.72416(8) 0.0579(7) Uani 1 1 d . . .
C13 C 0.65600(9) 0.39805(7) 0.94364(7) 0.0381(6) Uani 1 1 d . . .
C14 C 0.58762(9) 0.42086(7) 0.94033(7) 0.0336(5) Uani 1 1 d . . .
C15 C 0.75508(9) 0.38710(7) 0.90410(8) 0.0400(6) Uani 1 1 d . . .
H15 H 0.7809 0.3953 0.8753 0.048 Uiso 1 1 calc R . .
C16 C 0.78469(10) 0.35264(7) 0.94507(8) 0.0484(7) Uani 1 1 d . . .
C17 C 0.74875(11) 0.34215(8) 0.98839(8) 0.0546(7) Uani 1 1 d . . .
C18 C 0.68169(10) 0.36626(7) 0.98856(8) 0.0465(6) Uani 1 1 d . . .
C19 C 0.64022(11) 0.35858(8) 1.03051(8) 0.0604(7) Uani 1 1 d . . .
H19 H 0.6574 0.3371 1.0611 0.072 Uiso 1 1 calc R . .
C20 C 0.57681(11) 0.38096(7) 1.02843(8) 0.0552(7) Uani 1 1 d . . .
H20 H 0.5514 0.3758 1.0581 0.066 Uiso 1 1 calc R . .
C21 C 0.54691(10) 0.41253(7) 0.98200(8) 0.0429(6) Uani 1 1 d . . .
C22 C 0.48018(10) 0.43532(7) 0.97492(7) 0.0465(6) Uani 1 1 d . . .
C23 C 0.45724(9) 0.46195(7) 0.92859(8) 0.0449(6) Uani 1 1 d . . .
C24 C 0.50193(9) 0.46786(7) 0.88938(8) 0.0397(6) Uani 1 1 d . . .
H24 H 0.4855 0.4871 0.8570 0.048 Uiso 1 1 calc R . .
C25 C 0.85445(10) 0.32892(8) 0.93938(9) 0.0632(8) Uani 1 1 d . . .
H25A H 0.8879 0.3385 0.9714 0.095 Uiso 1 1 calc R . .
H25B H 0.8703 0.3428 0.9062 0.095 Uiso 1 1 calc R . .
H25C H 0.8504 0.2901 0.9369 0.095 Uiso 1 1 calc R . .
C26 C 0.77960(13) 0.30546(9) 1.03486(9) 0.0803(9) Uani 1 1 d . . .
H26A H 0.8292 0.3130 1.0444 0.120 Uiso 1 1 calc R . .
H26B H 0.7733 0.2683 1.0231 0.120 Uiso 1 1 calc R . .
H26C H 0.7562 0.3115 1.0669 0.120 Uiso 1 1 calc R . .
C27 C 0.43305(11) 0.42805(8) 1.01868(8) 0.0663(8) Uani 1 1 d . . .
H27A H 0.4032 0.4594 1.0192 0.099 Uiso 1 1 calc R . .
H27B H 0.4614 0.4239 1.0546 0.099 Uiso 1 1 calc R . .
H27C H 0.4043 0.3963 1.0104 0.099 Uiso 1 1 calc R . .
C28 C 0.38528(9) 0.48409(8) 0.91628(9) 0.0612(7) Uani 1 1 d . . .
H28A H 0.3516 0.4549 0.9145 0.092 Uiso 1 1 calc R . .
H28B H 0.3801 0.5028 0.8811 0.092 Uiso 1 1 calc R . .
H28C H 0.3771 0.5090 0.9452 0.092 Uiso 1 1 calc R . .
C29 C 0.53695(9) 0.39196(6) 0.76787(7) 0.0339(5) Uani 1 1 d . . .
C30 C 0.51826(9) 0.44583(6) 0.75459(7) 0.0360(6) Uani 1 1 d . . .
C31 C 0.61345(9) 0.33412(6) 0.81556(8) 0.0397(6) Uani 1 1 d . . .
H31 H 0.6544 0.3282 0.8407 0.048 Uiso 1 1 calc R . .
C32 C 0.57678(10) 0.28991(7) 0.79382(8) 0.0492(7) Uani 1 1 d . . .
C33 C 0.51572(10) 0.29759(7) 0.75860(9) 0.0544(7) Uani 1 1 d . . .
C34 C 0.49519(10) 0.35055(7) 0.74427(8) 0.0455(6) Uani 1 1 d . . .
C35 C 0.43425(11) 0.36405(8) 0.70856(8) 0.0569(7) Uani 1 1 d . . .
H35 H 0.4050 0.3364 0.6924 0.068 Uiso 1 1 calc R . .
C36 C 0.41653(11) 0.41498(7) 0.69683(8) 0.0541(7) Uani 1 1 d . . .
H36 H 0.3748 0.4222 0.6730 0.065 Uiso 1 1 calc R . .
C37 C 0.45821(9) 0.45824(7) 0.71892(8) 0.0415(6) Uani 1 1 d . . .
C38 C 0.44221(10) 0.51226(7) 0.70729(8) 0.0496(7) Uani 1 1 d . . .
C39 C 0.48930(9) 0.54997(7) 0.73043(8) 0.0409(6) Uani 1 1 d . . .
C40 C 0.54759(9) 0.53401(6) 0.76541(7) 0.0343(5) Uani 1 1 d . . .
H40 H 0.5787 0.5608 0.7810 0.041 Uiso 1 1 calc R . .
C41 C 0.60356(11) 0.23529(7) 0.80974(9) 0.0613(8) Uani 1 1 d . . .
H41A H 0.5681 0.2153 0.8256 0.092 Uiso 1 1 calc R . .
H41B H 0.6453 0.2383 0.8368 0.092 Uiso 1 1 calc R . .
H41C H 0.6148 0.2166 0.7773 0.092 Uiso 1 1 calc R . .
C42 C 0.47206(12) 0.25175(8) 0.73580(10) 0.0861(10) Uani 1 1 d . . .
H42A H 0.4993 0.2285 0.7151 0.129 Uiso 1 1 calc R . .
H42B H 0.4316 0.2651 0.7114 0.129 Uiso 1 1 calc R . .
H42C H 0.4566 0.2316 0.7658 0.129 Uiso 1 1 calc R . .
C43 C 0.37523(10) 0.52748(8) 0.67165(9) 0.0665(8) Uani 1 1 d . . .
H43A H 0.3397 0.5353 0.6949 0.100 Uiso 1 1 calc R . .
H43B H 0.3597 0.4979 0.6470 0.100 Uiso 1 1 calc R . .
H43C H 0.3830 0.5591 0.6500 0.100 Uiso 1 1 calc R . .
C44 C 0.47797(10) 0.60887(7) 0.72020(9) 0.0527(7) Uani 1 1 d . . .
H44A H 0.4654 0.6152 0.6808 0.079 Uiso 1 1 calc R . .
H44B H 0.5206 0.6283 0.7336 0.079 Uiso 1 1 calc R . .
H44C H 0.4405 0.6214 0.7396 0.079 Uiso 1 1 calc R . .
C45 C 0.57455(10) 0.59432(7) 0.60922(7) 0.0438(6) Uani 1 1 d . . .
C46 C 0.56827(10) 0.65090(8) 0.60699(8) 0.0481(6) Uani 1 1 d . . .
C47 C 0.64184(10) 0.52280(7) 0.64034(7) 0.0409(6) Uani 1 1 d . . .
H47 H 0.6842 0.5093 0.6591 0.049 Uiso 1 1 calc R . .
C48 C 0.59113(10) 0.48636(7) 0.61985(8) 0.0457(6) Uani 1 1 d . . .
C49 C 0.53044(11) 0.50527(8) 0.59163(8) 0.0537(7) Uani 1 1 d . . .
C50 C 0.52071(10) 0.56076(8) 0.58682(8) 0.0522(7) Uani 1 1 d . . .
C51 C 0.45923(12) 0.58666(9) 0.56002(9) 0.0729(9) Uani 1 1 d . . .
H51 H 0.4217 0.5653 0.5435 0.087 Uiso 1 1 calc R . .
C52 C 0.45306(12) 0.63936(9) 0.55753(9) 0.0690(8) Uani 1 1 d . . .
H52 H 0.4112 0.6543 0.5395 0.083 Uiso 1 1 calc R . .
C53 C 0.50641(11) 0.67385(8) 0.58064(8) 0.0589(7) Uani 1 1 d . . .
C54 C 0.50225(12) 0.73062(9) 0.58043(9) 0.0686(8) Uani 1 1 d . . .
C55 C 0.55805(12) 0.75911(8) 0.60522(10) 0.0693(8) Uani 1 1 d . . .
C56 C 0.61563(11) 0.73217(8) 0.63011(8) 0.0582(7) Uani 1 1 d . . .
H56 H 0.6534 0.7527 0.6475 0.070 Uiso 1 1 calc R . .
C57 C 0.60648(11) 0.42835(8) 0.62895(9) 0.0638(8) Uani 1 1 d . . .
H57A H 0.5715 0.4124 0.6488 0.096 Uiso 1 1 calc R . .
H57B H 0.6524 0.4242 0.6505 0.096 Uiso 1 1 calc R . .
H57C H 0.6056 0.4105 0.5935 0.096 Uiso 1 1 calc R . .
C58 C 0.47433(11) 0.46691(8) 0.56655(9) 0.0690(8) Uani 1 1 d . . .
H58A H 0.4957 0.4371 0.5495 0.103 Uiso 1 1 calc R . .
H58B H 0.4422 0.4856 0.5388 0.103 Uiso 1 1 calc R . .
H58C H 0.4490 0.4533 0.5952 0.103 Uiso 1 1 calc R . .
C59 C 0.43716(13) 0.75698(9) 0.55209(11) 0.0957(10) Uani 1 1 d . . .
H59A H 0.4254 0.7874 0.5739 0.144 Uiso 1 1 calc R . .
H59B H 0.3989 0.7313 0.5482 0.144 Uiso 1 1 calc R . .
H59C H 0.4449 0.7693 0.5158 0.144 Uiso 1 1 calc R . .
C60 C 0.56064(15) 0.81913(9) 0.60527(11) 0.0978(11) Uani 1 1 d . . .
H60A H 0.5516 0.8322 0.5675 0.147 Uiso 1 1 calc R . .
H60B H 0.6066 0.8310 0.6222 0.147 Uiso 1 1 calc R . .
H60C H 0.5254 0.8331 0.6261 0.147 Uiso 1 1 calc R . .
C61 C 0.78770(9) 0.68763(7) 0.58885(7) 0.0395(6) Uani 1 1 d . . .
C62 C 0.80492(9) 0.71434(7) 0.64041(7) 0.0396(6) Uani 1 1 d . . .
C63 C 0.72832(10) 0.61950(8) 0.54149(7) 0.0520(7) Uani 1 1 d . . .
H63 H 0.6983 0.5897 0.5410 0.062 Uiso 1 1 calc R . .
C64 C 0.75211(11) 0.63242(9) 0.49305(8) 0.0565(7) Uani 1 1 d . . .
C65 C 0.79758(10) 0.67497(8) 0.49286(8) 0.0520(7) Uani 1 1 d . . .
C66 C 0.81575(9) 0.70342(8) 0.54285(7) 0.0442(6) Uani 1 1 d . . .
C67 C 0.86094(10) 0.74754(8) 0.54841(8) 0.0496(6) Uani 1 1 d . . .
H67 H 0.8792 0.7601 0.5171 0.060 Uiso 1 1 calc R . .
C68 C 0.87882(10) 0.77209(8) 0.59583(8) 0.0534(7) Uani 1 1 d . . .
H68 H 0.9106 0.8009 0.5973 0.064 Uiso 1 1 calc R . .
C69 C 0.85256(9) 0.75726(7) 0.64510(8) 0.0445(6) Uani 1 1 d . . .
C70 C 0.86781(10) 0.78305(8) 0.69660(8) 0.0487(7) Uani 1 1 d . . .
C71 C 0.83795(10) 0.76431(8) 0.74001(8) 0.0478(6) Uani 1 1 d . . .
C72 C 0.79214(10) 0.72091(7) 0.73094(8) 0.0500(7) Uani 1 1 d . . .
H72 H 0.7722 0.7076 0.7612 0.060 Uiso 1 1 calc R . .
C73 C 0.72930(13) 0.59955(10) 0.44271(9) 0.0866(9) Uani 1 1 d . . .
H73A H 0.7114 0.6231 0.4123 0.130 Uiso 1 1 calc R . .
H73B H 0.6928 0.5748 0.4500 0.130 Uiso 1 1 calc R . .
H73C H 0.7689 0.5794 0.4331 0.130 Uiso 1 1 calc R . .
C74 C 0.82758(11) 0.69072(10) 0.44210(8) 0.0730(8) Uani 1 1 d . . .
H74A H 0.8779 0.6855 0.4483 0.109 Uiso 1 1 calc R . .
H74B H 0.8172 0.7283 0.4338 0.109 Uiso 1 1 calc R . .
H74C H 0.8071 0.6686 0.4112 0.109 Uiso 1 1 calc R . .
C75 C 0.91528(11) 0.83055(8) 0.70384(8) 0.0613(7) Uani 1 1 d . . .
H75A H 0.8879 0.8632 0.6976 0.092 Uiso 1 1 calc R . .
H75B H 0.9484 0.8286 0.6775 0.092 Uiso 1 1 calc R . .
H75C H 0.9405 0.8307 0.7412 0.092 Uiso 1 1 calc R . .
C76 C 0.85205(11) 0.78772(9) 0.79566(8) 0.0671(8) Uani 1 1 d . . .
H76A H 0.9017 0.7850 0.8092 0.101 Uiso 1 1 calc R . .
H76B H 0.8257 0.7684 0.8203 0.101 Uiso 1 1 calc R . .
H76C H 0.8381 0.8252 0.7942 0.101 Uiso 1 1 calc R . .
C77 C 1.00575(9) 0.70545(7) 0.81791(7) 0.0350(5) Uani 1 1 d . . .
C78 C 1.01493(9) 0.72894(7) 0.87123(7) 0.0411(6) Uani 1 1 d . . .
C79 C 0.95874(9) 0.63901(8) 0.76224(7) 0.0446(6) Uani 1 1 d . . .
H79 H 0.9334 0.6067 0.7575 0.054 Uiso 1 1 calc R . .
C80 C 0.98194(9) 0.66110(7) 0.71594(7) 0.0431(6) Uani 1 1 d . . .
C81 C 1.02072(10) 0.70656(8) 0.72225(7) 0.0464(6) Uani 1 1 d . . .
C82 C 1.03109(10) 0.73078(7) 0.77493(7) 0.0456(6) Uani 1 1 d . . .
C83 C 1.06698(11) 0.77980(8) 0.78584(8) 0.0622(7) Uani 1 1 d . . .
H83 H 1.0857 0.7974 0.7571 0.075 Uiso 1 1 calc R . .
C84 C 1.07491(11) 0.80184(9) 0.83635(8) 0.0597(7) Uani 1 1 d . . .
H84 H 1.0982 0.8350 0.8419 0.072 Uiso 1 1 calc R . .
C85 C 1.04961(9) 0.77721(7) 0.88161(7) 0.0418(6) Uani 1 1 d . . .
C86 C 1.05587(9) 0.79940(8) 0.93472(7) 0.0443(6) Uani 1 1 d . . .
C87 C 1.02996(9) 0.77174(7) 0.97498(7) 0.0412(6) Uani 1 1 d . . .
C88 C 0.99762(9) 0.72315(7) 0.96057(7) 0.0383(6) Uani 1 1 d . . .
H88 H 0.9806 0.7038 0.9890 0.046 Uiso 1 1 calc R . .
C89 C 0.96498(10) 0.63302(8) 0.66182(7) 0.0505(6) Uani 1 1 d . . .
H89A H 0.9418 0.6579 0.6345 0.076 Uiso 1 1 calc R . .
H89B H 0.9342 0.6028 0.6658 0.076 Uiso 1 1 calc R . .
H89C H 1.0078 0.6201 0.6499 0.076 Uiso 1 1 calc R . .
C90 C 1.04862(11) 0.73174(9) 0.67509(7) 0.0674(8) Uani 1 1 d . . .
H90A H 1.0909 0.7132 0.6686 0.101 Uiso 1 1 calc R . .
H90B H 1.0592 0.7692 0.6834 0.101 Uiso 1 1 calc R . .
H90C H 1.0140 0.7293 0.6423 0.101 Uiso 1 1 calc R . .
C91 C 1.08944(11) 0.85259(8) 0.94807(8) 0.0656(8) Uani 1 1 d . . .
H91A H 1.0651 0.8712 0.9746 0.098 Uiso 1 1 calc R . .
H91B H 1.0870 0.8739 0.9146 0.098 Uiso 1 1 calc R . .
H91C H 1.1380 0.8473 0.9637 0.098 Uiso 1 1 calc R . .
C92 C 1.03581(10) 0.79051(8) 1.03291(7) 0.0472(6) Uani 1 1 d . . .
H92A H 1.0845 0.7980 1.0468 0.071 Uiso 1 1 calc R . .
H92B H 1.0185 0.7628 1.0555 0.071 Uiso 1 1 calc R . .
H92C H 1.0083 0.8230 1.0345 0.071 Uiso 1 1 calc R . .
C93 C 1.04739(9) 0.57528(7) 0.96163(8) 0.0420(6) Uani 1 1 d . . .
C94 C 0.98978(9) 0.58122(7) 0.99163(8) 0.0426(6) Uani 1 1 d . . .
C95 C 1.09233(10) 0.58884(8) 0.88144(9) 0.0570(7) Uani 1 1 d . . .
H95 H 1.0878 0.6026 0.8452 0.068 Uiso 1 1 calc R . .
C96 C 1.15660(10) 0.56353(8) 0.90361(9) 0.0598(7) Uani 1 1 d . . .
C97 C 1.16276(10) 0.54429(8) 0.95589(9) 0.0599(7) Uani 1 1 d . . .
C98 C 1.10869(10) 0.54953(8) 0.98628(8) 0.0529(7) Uani 1 1 d . . .
C99 C 1.11054(11) 0.53216(8) 1.04204(8) 0.0558(7) Uani 1 1 d . . .
H99 H 1.1511 0.5150 1.0597 0.067 Uiso 1 1 calc R . .
C100 C 1.05778(11) 0.53923(8) 1.06948(9) 0.0564(7) Uani 1 1 d . . .
H100 H 1.0621 0.5275 1.1064 0.068 Uiso 1 1 calc R . .
C101 C 0.99412(10) 0.56391(7) 1.04576(8) 0.0448(6) Uani 1 1 d . . .
C102 C 0.93758(10) 0.57055(7) 1.07356(7) 0.0454(6) Uani 1 1 d . . .
C103 C 0.87972(10) 0.59446(7) 1.04721(7) 0.0461(6) Uani 1 1 d . . .
C104 C 0.87983(9) 0.61112(7) 0.99270(8) 0.0426(6) Uani 1 1 d . . .
H104 H 0.8392 0.6279 0.9748 0.051 Uiso 1 1 calc R . .
C105 C 1.21108(11) 0.56018(12) 0.86635(11) 0.1015(11) Uani 1 1 d . . .
H10J H 1.2543 0.5759 0.8846 0.152 Uiso 1 1 calc R . .
H10K H 1.1954 0.5796 0.8324 0.152 Uiso 1 1 calc R . .
H10L H 1.2190 0.5228 0.8578 0.152 Uiso 1 1 calc R . .
C106 C 1.22980(11) 0.51715(9) 0.98139(11) 0.0828(9) Uani 1 1 d . . .
H10G H 1.2634 0.5179 0.9554 0.124 Uiso 1 1 calc R . .
H10H H 1.2200 0.4801 0.9902 0.124 Uiso 1 1 calc R . .
H10I H 1.2490 0.5360 1.0149 0.124 Uiso 1 1 calc R . .
C107 C 0.94160(12) 0.54931(8) 1.13241(8) 0.0595(7) Uani 1 1 d . . .
H10D H 0.9611 0.5133 1.1343 0.089 Uiso 1 1 calc R . .
H10E H 0.8950 0.5484 1.1429 0.089 Uiso 1 1 calc R . .
H10F H 0.9712 0.5727 1.1575 0.089 Uiso 1 1 calc R . .
C108 C 0.81462(11) 0.60429(8) 1.07297(8) 0.0631(8) Uani 1 1 d . . .
H10A H 0.7963 0.5702 1.0840 0.095 Uiso 1 1 calc R . .
H10B H 0.7798 0.6219 1.0463 0.095 Uiso 1 1 calc R . .
H10C H 0.8257 0.6271 1.1052 0.095 Uiso 1 1 calc R . .

loop_
_atom_site_aniso_label
_atom_site_aniso_U_11
_atom_site_aniso_U_22
_atom_site_aniso_U_33
_atom_site_aniso_U_23
_atom_site_aniso_U_13
_atom_site_aniso_U_12
Ni1 0.02889(11) 0.02414(11) 0.03869(12) 0.00124(11) 0.00602(10) -0.00076(10)
Ni2 0.04552(13) 0.03262(12) 0.03608(13) 0.00402(11) 0.00588(11) -0.00509(12)
Ni3 0.03500(12) 0.04273(13) 0.03323(12) 0.00272(11) 0.00757(10) -0.00666(11)
Cr1 0.03606(15) 0.02651(14) 0.03850(16) -0.00155(13) 0.00737(13) -0.00023(13)
Cr2 0.03786(16) 0.03816(17) 0.04178(17) -0.00087(14) 0.01339(14) 0.00399(14)
N1 0.0285(7) 0.0417(9) 0.0361(8) 0.0020(7) 0.0086(7) 0.0049(7)
N2 0.0385(8) 0.0287(8) 0.0449(9) 0.0043(7) 0.0037(7) -0.0036(7)
N3 0.0429(9) 0.0401(8) 0.0326(8) 0.0022(7) 0.0028(7) -0.0076(7)
N4 0.0384(8) 0.0250(7) 0.0463(9) 0.0039(7) 0.0059(7) -0.0001(7)
N5 0.0432(9) 0.0438(9) 0.0351(8) 0.0011(7) 0.0083(7) -0.0071(8)
N6 0.0367(8) 0.0456(9) 0.0439(9) 0.0060(8) 0.0128(7) 0.0001(7)
N7 0.0498(10) 0.0635(11) 0.0559(10) 0.0086(9) 0.0133(9) 0.0063(9)
N8 0.0655(11) 0.0798(12) 0.0531(11) -0.0171(10) 0.0128(9) -0.0077(10)
N9 0.0582(11) 0.0350(9) 0.0899(13) 0.0099(9) -0.0121(10) 0.0071(9)
N10 0.0860(13) 0.0597(11) 0.0526(11) -0.0142(9) 0.0125(10) 0.0125(10)
N11 0.0718(11) 0.0440(10) 0.0749(12) -0.0019(9) 0.0140(10) 0.0216(9)
N12 0.0647(12) 0.1247(18) 0.1074(15) 0.0155(14) 0.0383(11) -0.0025(13)
N13 0.0334(8) 0.0287(8) 0.0409(9) 0.0053(7) 0.0006(7) -0.0058(7)
N14 0.0319(8) 0.0274(8) 0.0415(8) -0.0029(7) 0.0066(7) -0.0055(7)
N15 0.0359(8) 0.0218(7) 0.0464(9) 0.0034(7) 0.0046(7) 0.0005(7)
N16 0.0309(8) 0.0220(7) 0.0366(8) -0.0004(7) 0.0036(7) -0.0009(6)
N17 0.0462(9) 0.0336(8) 0.0321(8) 0.0031(7) 0.0040(7) -0.0047(7)
N18 0.0457(9) 0.0380(9) 0.0478(9) 0.0090(8) 0.0057(8) 0.0004(8)
N19 0.0560(10) 0.0442(9) 0.0387(9) 0.0108(8) 0.0033(8) -0.0079(8)
N20 0.0489(9) 0.0407(9) 0.0371(8) 0.0079(7) 0.0134(7) -0.0071(8)
N21 0.0383(8) 0.0466(9) 0.0310(8) -0.0038(7) 0.0064(7) -0.0144(7)
N22 0.0361(8) 0.0396(8) 0.0297(8) 0.0013(7) 0.0060(7) -0.0070(7)
N23 0.0391(8) 0.0522(10) 0.0470(9) -0.0061(8) 0.0130(8) -0.0060(8)
N24 0.0336(8) 0.0385(8) 0.0396(9) 0.0075(7) 0.0076(7) 0.0031(7)
C1 0.0255(9) 0.0252(9) 0.0330(9) 0.0002(8) 0.0082(8) 0.0011(8)
C2 0.0309(9) 0.0189(9) 0.0437(10) 0.0014(8) 0.0028(8) -0.0025(8)
C3 0.0435(10) 0.0251(9) 0.0293(10) 0.0021(8) 0.0028(9) -0.0057(8)
C4 0.0327(9) 0.0191(9) 0.0422(10) 0.0016(8) 0.0089(8) 0.0039(8)
C5 0.0353(9) 0.0318(9) 0.0288(9) -0.0018(8) 0.0077(8) -0.0044(8)
C6 0.0351(9) 0.0335(10) 0.0309(9) 0.0035(8) 0.0119(8) -0.0040(8)
C7 0.0478(11) 0.0328(10) 0.0400(11) 0.0043(9) 0.0109(9) 0.0059(9)
C8 0.0419(11) 0.0434(11) 0.0486(12) -0.0087(10) 0.0116(10) -0.0068(9)
C9 0.0377(10) 0.0346(10) 0.0501(12) -0.0026(9) -0.0027(10) 0.0063(9)
C10 0.0536(11) 0.0420(11) 0.0468(11) 0.0010(10) 0.0153(10) 0.0160(10)
C11 0.0419(11) 0.0400(11) 0.0500(12) -0.0045(10) 0.0104(9) 0.0063(9)
C12 0.0521(12) 0.0659(14) 0.0597(13) 0.0029(12) 0.0214(11) 0.0093(11)
C13 0.0504(11) 0.0269(9) 0.0347(10) 0.0025(8) -0.0019(9) -0.0093(9)
C14 0.0357(10) 0.0304(9) 0.0350(10) -0.0001(8) 0.0063(8) -0.0101(8)
C15 0.0324(10) 0.0321(10) 0.0536(12) -0.0002(9) -0.0008(9) -0.0073(8)
C16 0.0460(12) 0.0315(10) 0.0622(13) -0.0007(10) -0.0110(11) -0.0045(9)
C17 0.0639(13) 0.0443(11) 0.0500(12) 0.0094(10) -0.0113(11) -0.0094(11)
C18 0.0496(11) 0.0374(10) 0.0502(12) 0.0056(10) -0.0006(10) -0.0114(10)
C19 0.0812(15) 0.0575(13) 0.0396(12) 0.0022(11) -0.0013(12) -0.0195(12)
C20 0.0717(13) 0.0471(12) 0.0500(12) -0.0070(10) 0.0196(11) -0.0209(11)
C21 0.0580(12) 0.0271(10) 0.0465(11) -0.0016(9) 0.0175(10) -0.0115(9)
C22 0.0563(11) 0.0416(11) 0.0473(11) -0.0200(9) 0.0267(9) -0.0203(9)
C23 0.0408(10) 0.0473(11) 0.0503(11) -0.0150(10) 0.0192(9) -0.0134(9)
C24 0.0365(10) 0.0308(10) 0.0526(12) -0.0123(9) 0.0094(9) -0.0079(8)
C25 0.0508(13) 0.0443(12) 0.0900(17) 0.0054(12) -0.0055(13) 0.0112(11)
C26 0.0868(17) 0.0698(15) 0.0759(16) 0.0340(13) -0.0170(14) 0.0092(14)
C27 0.0812(14) 0.0606(14) 0.0649(13) -0.0143(11) 0.0372(11) -0.0225(12)
C28 0.0384(11) 0.0633(14) 0.0856(15) -0.0193(12) 0.0221(11) -0.0085(11)
C29 0.0351(10) 0.0214(9) 0.0441(11) 0.0000(8) 0.0013(9) -0.0029(8)
C30 0.0370(10) 0.0268(9) 0.0437(11) -0.0042(9) 0.0041(9) -0.0050(8)
C31 0.0387(10) 0.0282(10) 0.0501(11) 0.0050(9) -0.0001(9) 0.0050(9)
C32 0.0554(12) 0.0253(10) 0.0634(13) 0.0005(10) -0.0035(11) -0.0006(10)
C33 0.0575(13) 0.0245(10) 0.0749(15) -0.0047(10) -0.0127(12) -0.0070(10)
C34 0.0473(11) 0.0292(10) 0.0563(13) -0.0008(10) -0.0059(10) -0.0017(9)
C35 0.0611(13) 0.0354(11) 0.0667(14) -0.0062(11) -0.0168(12) -0.0134(10)
C36 0.0561(13) 0.0381(11) 0.0608(14) 0.0035(10) -0.0170(11) -0.0007(10)
C37 0.0392(10) 0.0303(10) 0.0531(12) -0.0026(9) -0.0002(10) -0.0012(9)
C38 0.0537(12) 0.0407(11) 0.0527(12) 0.0055(10) 0.0026(11) 0.0038(10)
C39 0.0435(11) 0.0280(10) 0.0508(12) 0.0006(9) 0.0046(9) 0.0011(9)
C40 0.0376(10) 0.0234(9) 0.0414(11) 0.0003(8) 0.0041(9) -0.0001(8)
C41 0.0658(14) 0.0266(11) 0.0861(16) -0.0081(11) -0.0074(13) -0.0033(10)
C42 0.0862(17) 0.0323(12) 0.123(2) -0.0006(13) -0.0433(16) -0.0039(12)
C43 0.0533(13) 0.0474(13) 0.0885(17) 0.0088(12) -0.0258(13) 0.0004(11)
C44 0.0600(13) 0.0292(10) 0.0671(14) 0.0042(10) 0.0024(12) 0.0059(10)
C45 0.0474(11) 0.0472(11) 0.0352(11) 0.0085(9) 0.0009(10) -0.0041(10)
C46 0.0496(12) 0.0471(11) 0.0468(12) 0.0132(10) 0.0046(10) 0.0073(10)
C47 0.0431(11) 0.0402(11) 0.0384(11) 0.0022(9) 0.0026(9) -0.0017(9)
C48 0.0496(11) 0.0341(10) 0.0532(12) -0.0029(10) 0.0062(10) -0.0052(9)
C49 0.0621(13) 0.0511(12) 0.0465(12) -0.0079(10) 0.0029(11) -0.0124(11)
C50 0.0460(12) 0.0591(13) 0.0463(12) 0.0050(11) -0.0108(10) -0.0027(11)
C51 0.0652(15) 0.0809(16) 0.0667(15) 0.0070(13) -0.0108(13) -0.0111(13)
C52 0.0609(14) 0.0649(14) 0.0746(15) 0.0165(13) -0.0136(13) 0.0070(12)
C53 0.0600(13) 0.0623(13) 0.0536(13) 0.0208(11) 0.0047(11) 0.0073(12)
C54 0.0717(15) 0.0589(13) 0.0743(15) 0.0250(12) 0.0068(13) 0.0181(12)
C55 0.0840(16) 0.0389(12) 0.0849(16) 0.0134(12) 0.0116(14) 0.0075(12)
C56 0.0675(14) 0.0403(12) 0.0637(14) 0.0114(11) -0.0011(12) 0.0035(11)
C57 0.0666(14) 0.0484(12) 0.0773(15) -0.0103(12) 0.0127(13) -0.0117(12)
C58 0.0684(15) 0.0605(14) 0.0720(15) -0.0001(12) -0.0112(13) -0.0154(12)
C59 0.1026(19) 0.0715(16) 0.1061(19) 0.0382(15) -0.0088(17) 0.0271(15)
C60 0.122(2) 0.0519(14) 0.117(2) 0.0225(15) 0.0064(19) 0.0177(15)
C61 0.0403(10) 0.0395(10) 0.0383(10) 0.0116(9) 0.0042(9) -0.0002(9)
C62 0.0376(10) 0.0411(11) 0.0398(11) 0.0052(9) 0.0045(9) -0.0059(9)
C63 0.0634(13) 0.0608(13) 0.0308(11) -0.0067(10) 0.0032(10) -0.0217(11)
C64 0.0645(13) 0.0686(14) 0.0346(11) 0.0060(11) 0.0010(10) -0.0087(12)
C65 0.0446(11) 0.0749(14) 0.0350(11) 0.0132(11) 0.0001(10) 0.0026(11)
C66 0.0343(10) 0.0602(12) 0.0375(11) 0.0135(10) 0.0030(9) -0.0016(10)
C67 0.0456(11) 0.0578(12) 0.0461(11) 0.0181(10) 0.0088(10) -0.0092(10)
C68 0.0471(11) 0.0519(12) 0.0628(13) 0.0143(11) 0.0138(10) -0.0100(10)
C69 0.0375(10) 0.0414(11) 0.0553(12) 0.0147(10) 0.0094(10) -0.0001(9)
C70 0.0458(11) 0.0472(12) 0.0516(12) 0.0023(10) 0.0016(10) -0.0131(10)
C71 0.0557(12) 0.0475(12) 0.0406(11) 0.0038(10) 0.0080(10) -0.0160(10)
C72 0.0694(13) 0.0419(11) 0.0397(11) 0.0021(10) 0.0112(10) -0.0143(11)
C73 0.1014(18) 0.1125(19) 0.0469(14) -0.0107(14) 0.0137(13) -0.0422(16)
C74 0.0677(14) 0.1114(18) 0.0389(12) 0.0121(13) 0.0044(11) -0.0312(14)
C75 0.0713(14) 0.0575(13) 0.0546(13) 0.0054(11) 0.0069(12) -0.0290(11)
C76 0.0736(14) 0.0687(14) 0.0590(14) -0.0054(12) 0.0092(12) -0.0315(12)
C77 0.0353(9) 0.0481(11) 0.0225(9) 0.0014(8) 0.0077(8) -0.0184(9)
C78 0.0352(10) 0.0488(11) 0.0395(11) 0.0065(9) 0.0057(9) -0.0054(9)
C79 0.0463(11) 0.0502(12) 0.0397(11) -0.0056(10) 0.0143(9) -0.0145(10)
C80 0.0444(11) 0.0497(11) 0.0341(10) -0.0038(9) 0.0015(9) -0.0131(10)
C81 0.0502(11) 0.0574(12) 0.0327(10) -0.0023(10) 0.0096(9) -0.0125(10)
C82 0.0502(11) 0.0510(12) 0.0358(11) -0.0022(10) 0.0068(9) -0.0192(10)
C83 0.0823(14) 0.0681(13) 0.0399(11) -0.0066(11) 0.0219(11) -0.0414(11)
C84 0.0703(13) 0.0664(13) 0.0444(12) -0.0048(11) 0.0153(11) -0.0398(11)
C85 0.0393(10) 0.0482(11) 0.0390(11) -0.0031(9) 0.0090(9) -0.0161(9)
C86 0.0447(11) 0.0537(12) 0.0361(11) -0.0007(10) 0.0110(9) -0.0072(10)
C87 0.0395(10) 0.0460(11) 0.0379(11) -0.0044(9) 0.0050(9) 0.0012(9)
C88 0.0327(10) 0.0523(11) 0.0321(10) 0.0001(9) 0.0123(8) 0.0004(9)
C89 0.0580(12) 0.0583(12) 0.0368(11) 0.0026(10) 0.0122(10) -0.0149(11)
C90 0.0930(15) 0.0836(15) 0.0289(11) -0.0066(11) 0.0200(11) -0.0437(13)
C91 0.0923(15) 0.0597(13) 0.0483(12) -0.0120(11) 0.0218(12) -0.0357(12)
C92 0.0532(12) 0.0523(12) 0.0386(11) -0.0098(10) 0.0148(10) -0.0025(10)
C93 0.0375(10) 0.0397(11) 0.0472(12) -0.0046(9) 0.0006(9) -0.0069(9)
C94 0.0391(11) 0.0356(10) 0.0515(12) -0.0014(10) 0.0012(10) -0.0029(9)
C95 0.0477(12) 0.0616(13) 0.0641(13) -0.0174(11) 0.0157(11) -0.0126(11)
C96 0.0354(11) 0.0673(14) 0.0805(15) -0.0226(12) 0.0212(11) -0.0034(10)
C97 0.0466(12) 0.0577(13) 0.0758(14) -0.0260(12) 0.0102(11) -0.0041(11)
C98 0.0438(11) 0.0443(11) 0.0680(14) -0.0199(11) -0.0009(11) 0.0008(10)
C99 0.0516(12) 0.0509(12) 0.0575(13) -0.0101(11) -0.0180(11) 0.0076(11)
C100 0.0713(14) 0.0442(12) 0.0498(13) -0.0005(11) -0.0047(12) 0.0080(11)
C101 0.0542(12) 0.0351(10) 0.0407(11) 0.0010(9) -0.0081(10) 0.0001(10)
C102 0.0585(12) 0.0386(11) 0.0381(11) -0.0012(9) 0.0034(10) 0.0005(10)
C103 0.0601(12) 0.0408(11) 0.0405(11) 0.0077(9) 0.0176(10) 0.0018(10)
C104 0.0371(10) 0.0383(11) 0.0525(12) 0.0056(10) 0.0068(10) 0.0049(9)
C105 0.0523(14) 0.134(2) 0.125(2) -0.0373(18) 0.0382(14) -0.0049(15)
C106 0.0439(13) 0.0781(15) 0.121(2) -0.0420(15) -0.0075(14) 0.0120(12)
C107 0.0843(15) 0.0476(12) 0.0456(12) 0.0030(11) 0.0057(12) 0.0079(12)
C108 0.0776(15) 0.0635(14) 0.0523(13) 0.0140(11) 0.0229(11) 0.0026(12)

loop_
_atom_type_symbol
_atom_type_description
_atom_type_scat_dispersion_real
_atom_type_scat_dispersion_imag
_atom_type_scat_source
C C 0.0033 0.0016 'International Tables Vol C Tables 4.2.6.8 and 6.1.1.4'
H H 0.0000 0.0000 'International Tables Vol C Tables 4.2.6.8 and 6.1.1.4'
N N 0.0061 0.0033 'International Tables Vol C Tables 4.2.6.8 and 6.1.1.4'
Cr Cr 0.3209 0.6236 'International Tables Vol C Tables 4.2.6.8 and 6.1.1.4'
Ni Ni 0.3393 1.1124 'International Tables Vol C Tables 4.2.6.8 and 6.1.1.4'

loop_
_geom_angle_atom_site_label_1
_geom_angle_atom_site_label_2
_geom_angle_atom_site_label_3
_geom_angle
_geom_angle_site_symmetry_1
_geom_angle_site_symmetry_3
_geom_angle_publ_flag
N4 Ni1 N1 89.11(6) . . ?
N4 Ni1 N13 94.64(7) . . ?
N1 Ni1 N13 97.14(7) . . ?
N4 Ni1 N14 173.42(5) . . ?
N1 Ni1 N14 90.13(6) . . ?
N13 Ni1 N14 78.96(7) . . ?
N4 Ni1 N16 95.33(8) . . ?
N1 Ni1 N16 94.45(7) . . ?
N13 Ni1 N16 164.81(5) . . ?
N14 Ni1 N16 91.25(8) . . ?
N4 Ni1 N15 94.44(6) . . ?
N1 Ni1 N15 172.27(5) . . ?
N13 Ni1 N15 89.42(7) . . ?
N14 Ni1 N15 87.11(6) . . ?
N16 Ni1 N15 78.40(7) . . ?
N2 Ni2 N5 92.37(7) . . ?
N2 Ni2 N20 91.57(6) . . ?
N5 Ni2 N20 92.30(8) . . ?
N2 Ni2 N18 90.63(7) . . ?
N5 Ni2 N18 170.97(6) . . ?
N20 Ni2 N18 96.13(8) . . ?
N2 Ni2 N17 93.36(6) . . ?
N5 Ni2 N17 92.99(8) . . ?
N20 Ni2 N17 172.61(5) . . ?
N18 Ni2 N17 78.33(8) . . ?
N2 Ni2 N19 169.93(6) . . ?
N5 Ni2 N19 92.08(7) . . ?
N20 Ni2 N19 79.22(6) . . ?
N18 Ni2 N19 86.35(7) . . ?
N17 Ni2 N19 95.43(7) . . ?
N3 Ni3 N6 88.50(7) . . ?
N3 Ni3 N21 96.34(7) . . ?
N6 Ni3 N21 90.93(7) . . ?
N3 Ni3 N24 90.14(6) . . ?
N6 Ni3 N24 97.55(7) . . ?
N21 Ni3 N24 169.46(5) . . ?
N3 Ni3 N22 95.48(7) . . ?
N6 Ni3 N22 169.38(6) . . ?
N21 Ni3 N22 78.86(7) . . ?
N24 Ni3 N22 92.29(6) . . ?
N3 Ni3 N23 169.32(6) . . ?
N6 Ni3 N23 90.90(7) . . ?
N21 Ni3 N23 94.32(7) . . ?
N24 Ni3 N23 79.37(7) . . ?
N22 Ni3 N23 86.99(7) . . ?
C3 Cr1 C9 86.50(7) . . ?
C3 Cr1 C2 87.04(7) . . ?
C9 Cr1 C2 89.65(7) . . ?
C3 Cr1 C1 92.39(6) . . ?
C9 Cr1 C1 175.90(7) . . ?
C2 Cr1 C1 86.36(6) . . ?
C3 Cr1 C7 178.33(7) . . ?
C9 Cr1 C7 92.99(7) . . ?
C2 Cr1 C7 91.38(7) . . ?
C1 Cr1 C7 88.00(7) . . ?
C3 Cr1 C8 90.66(7) . . ?
C9 Cr1 C8 88.85(8) . . ?
C2 Cr1 C8 177.32(7) . . ?
C1 Cr1 C8 95.11(7) . . ?
C7 Cr1 C8 90.92(8) . . ?
C5 Cr2 C4 87.85(7) . . ?
C5 Cr2 C12 94.32(8) . . ?
C4 Cr2 C12 176.68(7) . . ?
C5 Cr2 C11 174.71(7) . . ?
C4 Cr2 C11 86.85(8) . . ?
C12 Cr2 C11 90.97(8) . . ?
C5 Cr2 C6 86.03(9) . . ?
C4 Cr2 C6 89.81(8) . . ?
C12 Cr2 C6 87.83(8) . . ?
C11 Cr2 C6 94.06(9) . . ?
C5 Cr2 C10 88.31(9) . . ?
C4 Cr2 C10 90.00(8) . . ?
C12 Cr2 C10 92.58(9) . . ?
C11 Cr2 C10 91.58(9) . . ?
C6 Cr2 C10 174.34(7) . . ?
C1 N1 Ni1 162.89(13) . . ?
C2 N2 Ni2 166.07(13) . . ?
C3 N3 Ni3 159.18(14) . . ?
C4 N4 Ni1 167.47(13) . . ?
C5 N5 Ni2 166.11(15) . . ?
C6 N6 Ni3 164.31(14) . . ?
C15 N13 C13 118.21(15) . . ?
C15 N13 Ni1 128.17(13) . . ?
C13 N13 Ni1 113.27(12) . . ?
C24 N14 C14 116.79(16) . . ?
C24 N14 Ni1 128.76(12) . . ?
C14 N14 Ni1 114.46(12) . . ?
C31 N15 C29 117.53(14) . . ?
C31 N15 Ni1 128.71(12) . . ?
C29 N15 Ni1 113.34(11) . . ?
C40 N16 C30 117.06(14) . . ?
C40 N16 Ni1 129.01(11) . . ?
C30 N16 Ni1 113.27(11) . . ?
C47 N17 C45 117.73(15) . . ?
C47 N17 Ni2 128.13(12) . . ?
C45 N17 Ni2 114.15(12) . . ?
C56 N18 C46 117.18(16) . . ?
C56 N18 Ni2 128.76(13) . . ?
C46 N18 Ni2 113.99(13) . . ?
C63 N19 C61 116.87(17) . . ?
C63 N19 Ni2 130.29(14) . . ?
C61 N19 Ni2 112.75(12) . . ?
C72 N20 C62 118.58(16) . . ?
C72 N20 Ni2 127.82(13) . . ?
C62 N20 Ni2 113.58(12) . . ?
C79 N21 C77 116.76(15) . . ?
C79 N21 Ni3 128.96(13) . . ?
C77 N21 Ni3 114.16(11) . . ?
C88 N22 C78 116.48(16) . . ?
C88 N22 Ni3 130.49(12) . . ?
C78 N22 Ni3 112.97(12) . . ?
C95 N23 C93 118.43(16) . . ?
C95 N23 Ni3 129.08(14) . . ?
C93 N23 Ni3 112.47(12) . . ?
C104 N24 C94 115.85(16) . . ?
C104 N24 Ni3 130.25(12) . . ?
C94 N24 Ni3 113.88(12) . . ?
N1 C1 Cr1 167.70(14) . . ?
N2 C2 Cr1 172.52(14) . . ?
N3 C3 Cr1 178.69(15) . . ?
N4 C4 Cr2 175.21(14) . . ?
N5 C5 Cr2 170.51(16) . . ?
N6 C6 Cr2 172.67(15) . . ?
N7 C7 Cr1 177.66(16) . . ?
N8 C8 Cr1 177.37(18) . . ?
N9 C9 Cr1 176.59(16) . . ?
N10 C10 Cr2 176.44(18) . . ?
N11 C11 Cr2 176.55(17) . . ?
N12 C12 Cr2 177.0(2) . . ?
N13 C13 C18 122.82(17) . . ?
N13 C13 C14 117.50(15) . . ?
C18 C13 C14 119.68(17) . . ?
N14 C14 C21 123.31(16) . . ?
N14 C14 C13 115.67(16) . . ?
C21 C14 C13 120.97(16) . . ?
N13 C15 C16 124.26(18) . . ?
C17 C16 C15 118.41(18) . . ?
C17 C16 C25 123.94(18) . . ?
C15 C16 C25 117.65(19) . . ?
C16 C17 C18 118.77(18) . . ?
C16 C17 C26 120.42(19) . . ?
C18 C17 C26 120.81(19) . . ?
C13 C18 C19 118.68(18) . . ?
C13 C18 C17 117.39(18) . . ?
C19 C18 C17 123.92(18) . . ?
C20 C19 C18 122.02(19) . . ?
C19 C20 C21 121.4(2) . . ?
C14 C21 C22 117.24(16) . . ?
C14 C21 C20 117.16(18) . . ?
C22 C21 C20 125.59(18) . . ?
C23 C22 C21 119.79(18) . . ?
C23 C22 C27 120.02(18) . . ?
C21 C22 C27 120.15(17) . . ?
C22 C23 C24 118.43(17) . . ?
C22 C23 C28 123.03(18) . . ?
C24 C23 C28 118.52(17) . . ?
N14 C24 C23 124.39(17) . . ?
N15 C29 C34 123.07(15) . . ?
N15 C29 C30 117.21(14) . . ?
C34 C29 C30 119.72(16) . . ?
N16 C30 C37 122.46(15) . . ?
N16 C30 C29 116.19(15) . . ?
C37 C30 C29 121.35(15) . . ?
N15 C31 C32 124.40(17) . . ?
C33 C32 C31 118.78(17) . . ?
C33 C32 C41 121.88(16) . . ?
C31 C32 C41 119.33(17) . . ?
C32 C33 C34 118.30(16) . . ?
C32 C33 C42 121.49(17) . . ?
C34 C33 C42 120.21(18) . . ?
C29 C34 C35 117.99(16) . . ?
C29 C34 C33 117.85(17) . . ?
C35 C34 C33 124.15(17) . . ?
C36 C35 C34 121.90(18) . . ?
C35 C36 C37 122.00(18) . . ?
C30 C37 C38 118.93(16) . . ?
C30 C37 C36 117.03(16) . . ?
C38 C37 C36 124.04(17) . . ?
C39 C38 C37 117.32(17) . . ?
C39 C38 C43 122.19(17) . . ?
C37 C38 C43 120.48(17) . . ?
C38 C39 C40 119.76(17) . . ?
C38 C39 C44 121.87(17) . . ?
C40 C39 C44 118.34(15) . . ?
N16 C40 C39 124.39(15) . . ?
N17 C45 C50 121.94(18) . . ?
N17 C45 C46 116.04(16) . . ?
C50 C45 C46 122.00(17) . . ?
N18 C46 C53 123.45(18) . . ?
N18 C46 C45 117.31(17) . . ?
C53 C46 C45 119.23(17) . . ?
N17 C47 C48 124.47(17) . . ?
C49 C48 C47 118.39(18) . . ?
C49 C48 C57 123.58(17) . . ?
C47 C48 C57 118.02(17) . . ?
C48 C49 C50 118.81(18) . . ?
C48 C49 C58 120.41(18) . . ?
C50 C49 C58 120.78(18) . . ?
C45 C50 C49 118.60(18) . . ?
C45 C50 C51 116.03(19) . . ?
C49 C50 C51 125.37(19) . . ?
C52 C51 C50 122.3(2) . . ?
C51 C52 C53 122.4(2) . . ?
C46 C53 C52 117.96(19) . . ?
C46 C53 C54 117.03(19) . . ?
C52 C53 C54 125.00(19) . . ?
C55 C54 C53 118.6(2) . . ?
C55 C54 C59 122.6(2) . . ?
C53 C54 C59 118.84(19) . . ?
C54 C55 C56 119.1(2) . . ?
C54 C55 C60 123.1(2) . . ?
C56 C55 C60 117.7(2) . . ?
N18 C56 C55 124.62(19) . . ?
N19 C61 C66 122.38(16) . . ?
N19 C61 C62 116.11(16) . . ?
C66 C61 C62 121.48(17) . . ?
N20 C62 C69 122.05(17) . . ?
N20 C62 C61 118.20(16) . . ?
C69 C62 C61 119.75(17) . . ?
N19 C63 C64 125.57(19) . . ?
C63 C64 C65 118.48(18) . . ?
C63 C64 C73 119.3(2) . . ?
C65 C64 C73 122.21(19) . . ?
C64 C65 C66 117.58(18) . . ?
C64 C65 C74 121.85(18) . . ?
C66 C65 C74 120.57(19) . . ?
C61 C66 C67 117.33(17) . . ?
C61 C66 C65 119.10(18) . . ?
C67 C66 C65 123.57(18) . . ?
C68 C67 C66 122.28(19) . . ?
C67 C68 C69 123.16(19) . . ?
C62 C69 C70 118.14(18) . . ?
C62 C69 C68 115.93(17) . . ?
C70 C69 C68 125.86(18) . . ?
C71 C70 C69 118.93(18) . . ?
C71 C70 C75 120.07(18) . . ?
C69 C70 C75 120.99(18) . . ?
C70 C71 C72 118.14(18) . . ?
C70 C71 C76 122.88(18) . . ?
C72 C71 C76 118.98(18) . . ?
N20 C72 C71 124.08(18) . . ?
N21 C77 C82 122.95(16) . . ?
N21 C77 C78 116.81(16) . . ?
C82 C77 C78 120.18(17) . . ?
N22 C78 C85 121.66(17) . . ?
N22 C78 C77 116.87(16) . . ?
C85 C78 C77 121.47(17) . . ?
N21 C79 C80 125.14(18) . . ?
C81 C80 C79 118.38(17) . . ?
C81 C80 C89 122.77(17) . . ?
C79 C80 C89 118.82(17) . . ?
C80 C81 C82 117.77(18) . . ?
C80 C81 C90 121.48(17) . . ?
C82 C81 C90 120.68(18) . . ?
C77 C82 C83 118.13(17) . . ?
C77 C82 C81 118.84(18) . . ?
C83 C82 C81 123.02(18) . . ?
C84 C83 C82 121.16(19) . . ?
C83 C84 C85 122.5(2) . . ?
C78 C85 C86 119.28(17) . . ?
C78 C85 C84 116.52(17) . . ?
C86 C85 C84 124.17(18) . . ?
C87 C86 C85 118.77(18) . . ?
C87 C86 C91 119.14(17) . . ?
C85 C86 C91 122.08(17) . . ?
C86 C87 C88 117.35(17) . . ?
C86 C87 C92 123.31(17) . . ?
C88 C87 C92 119.33(17) . . ?
N22 C88 C87 126.39(17) . . ?
N23 C93 C98 122.01(18) . . ?
N23 C93 C94 118.04(16) . . ?
C98 C93 C94 119.93(18) . . ?
N24 C94 C101 122.77(18) . . ?
N24 C94 C93 116.24(17) . . ?
C101 C94 C93 120.98(17) . . ?
N23 C95 C96 123.0(2) . . ?
C97 C96 C95 117.98(19) . . ?
C97 C96 C105 125.64(19) . . ?
C95 C96 C105 116.4(2) . . ?
C96 C97 C98 120.41(19) . . ?
C96 C97 C106 120.1(2) . . ?
C98 C97 C106 119.5(2) . . ?
C97 C98 C93 118.14(19) . . ?
C97 C98 C99 124.87(18) . . ?
C93 C98 C99 116.97(19) . . ?
C100 C99 C98 122.25(19) . . ?
C99 C100 C101 122.7(2) . . ?
C102 C101 C94 119.39(17) . . ?
C102 C101 C100 123.47(18) . . ?
C94 C101 C100 117.14(19) . . ?
C103 C102 C101 118.69(18) . . ?
C103 C102 C107 122.15(19) . . ?
C101 C102 C107 119.14(17) . . ?
C102 C103 C104 118.29(19) . . ?
C102 C103 C108 123.92(18) . . ?
C104 C103 C108 117.79(17) . . ?
N24 C104 C103 125.00(17) . . ?

loop_
_geom_bond_atom_site_label_1
_geom_bond_atom_site_label_2
_geom_bond_distance
_geom_bond_site_symmetry_2
_geom_bond_publ_flag
Ni1 N4 2.0277(19) . ?
Ni1 N1 2.070(2) . ?
Ni1 N13 2.0838(17) . ?
Ni1 N14 2.0875(19) . ?
Ni1 N16 2.0948(17) . ?
Ni1 N15 2.1029(18) . ?
Ni2 N2 2.046(2) . ?
Ni2 N5 2.0560(18) . ?
Ni2 N20 2.0846(19) . ?
Ni2 N18 2.0878(18) . ?
Ni2 N17 2.0892(18) . ?
Ni2 N19 2.105(2) . ?
Ni3 N3 2.0317(19) . ?
Ni3 N6 2.0499(19) . ?
Ni3 N21 2.0871(19) . ?
Ni3 N24 2.100(2) . ?
Ni3 N22 2.1008(19) . ?
Ni3 N23 2.1033(19) . ?
Cr1 C3 2.057(2) . ?
Cr1 C9 2.062(2) . ?
Cr1 C2 2.065(2) . ?
Cr1 C1 2.066(2) . ?
Cr1 C7 2.071(2) . ?
Cr1 C8 2.078(2) . ?
Cr2 C5 2.047(2) . ?
Cr2 C4 2.056(2) . ?
Cr2 C12 2.061(3) . ?
Cr2 C11 2.062(2) . ?
Cr2 C6 2.064(2) . ?
Cr2 C10 2.074(2) . ?
N1 C1 1.147(2) . ?
N2 C2 1.154(2) . ?
N3 C3 1.154(2) . ?
N4 C4 1.142(2) . ?
N5 C5 1.135(2) . ?
N6 C6 1.155(2) . ?
N7 C7 1.151(3) . ?
N8 C8 1.130(3) . ?
N9 C9 1.126(2) . ?
N10 C10 1.130(2) . ?
N11 C11 1.134(2) . ?
N12 C12 1.155(3) . ?
N13 C15 1.328(2) . ?
N13 C13 1.353(2) . ?
N14 C24 1.324(2) . ?
N14 C14 1.346(2) . ?
N15 C31 1.318(2) . ?
N15 C29 1.354(2) . ?
N16 C40 1.316(2) . ?
N16 C30 1.374(2) . ?
N17 C47 1.322(2) . ?
N17 C45 1.356(2) . ?
N18 C56 1.328(3) . ?
N18 C46 1.343(2) . ?
N19 C63 1.319(2) . ?
N19 C61 1.370(2) . ?
N20 C72 1.325(2) . ?
N20 C62 1.337(2) . ?
N21 C79 1.314(2) . ?
N21 C77 1.351(2) . ?
N22 C88 1.311(2) . ?
N22 C78 1.372(2) . ?
N23 C95 1.308(3) . ?
N23 C93 1.370(3) . ?
N24 C104 1.324(3) . ?
N24 C94 1.361(2) . ?
C13 C18 1.400(3) . ?
C13 C14 1.443(3) . ?
C14 C21 1.401(3) . ?
C15 C16 1.392(3) . ?
C16 C17 1.384(3) . ?
C16 C25 1.510(3) . ?
C17 C18 1.442(3) . ?
C17 C26 1.526(3) . ?
C18 C19 1.414(3) . ?
C19 C20 1.352(3) . ?
C20 C21 1.446(3) . ?
C21 C22 1.409(3) . ?
C22 C23 1.345(3) . ?
C22 C27 1.525(3) . ?
C23 C24 1.399(3) . ?
C23 C28 1.500(3) . ?
C29 C34 1.396(2) . ?
C29 C30 1.427(3) . ?
C30 C37 1.396(2) . ?
C31 C32 1.387(3) . ?
C32 C33 1.384(3) . ?
C32 C41 1.500(3) . ?
C33 C34 1.419(3) . ?
C33 C42 1.494(3) . ?
C34 C35 1.416(3) . ?
C35 C36 1.346(3) . ?
C36 C37 1.419(3) . ?
C37 C38 1.413(3) . ?
C38 C39 1.385(3) . ?
C38 C43 1.516(3) . ?
C39 C40 1.385(2) . ?
C39 C44 1.512(3) . ?
C45 C50 1.398(3) . ?
C45 C46 1.427(3) . ?
C46 C53 1.410(3) . ?
C47 C48 1.389(3) . ?
C48 C49 1.370(3) . ?
C48 C57 1.498(3) . ?
C49 C50 1.409(3) . ?
C49 C58 1.522(3) . ?
C50 C51 1.440(3) . ?
C51 C52 1.330(3) . ?
C52 C53 1.410(3) . ?
C53 C54 1.428(3) . ?
C54 C55 1.371(3) . ?
C54 C59 1.512(3) . ?
C55 C56 1.378(3) . ?
C55 C60 1.508(3) . ?
C61 C66 1.386(3) . ?
C61 C62 1.435(3) . ?
C62 C69 1.417(3) . ?
C63 C64 1.381(3) . ?
C64 C65 1.389(3) . ?
C64 C73 1.505(3) . ?
C65 C66 1.426(3) . ?
C65 C74 1.509(3) . ?
C66 C67 1.410(3) . ?
C67 C68 1.325(3) . ?
C68 C69 1.434(3) . ?
C69 C70 1.420(3) . ?
C70 C71 1.373(3) . ?
C70 C75 1.505(3) . ?
C71 C72 1.407(3) . ?
C71 C76 1.483(3) . ?
C77 C82 1.387(3) . ?
C77 C78 1.430(3) . ?
C78 C85 1.394(3) . ?
C79 C80 1.402(3) . ?
C80 C81 1.366(3) . ?
C80 C89 1.505(3) . ?
C81 C82 1.423(3) . ?
C81 C90 1.493(3) . ?
C82 C83 1.423(3) . ?
C83 C84 1.352(3) . ?
C84 C85 1.425(3) . ?
C85 C86 1.413(3) . ?
C86 C87 1.367(3) . ?
C86 C91 1.503(3) . ?
C87 C88 1.396(3) . ?
C87 C92 1.494(3) . ?
C93 C98 1.418(3) . ?
C93 C94 1.438(3) . ?
C94 C101 1.396(3) . ?
C95 C96 1.442(3) . ?
C96 C97 1.367(3) . ?
C96 C105 1.503(3) . ?
C97 C98 1.384(3) . ?
C97 C106 1.528(3) . ?
C98 C99 1.439(3) . ?
C99 C100 1.322(3) . ?
C100 C101 1.436(3) . ?
C101 C102 1.389(3) . ?
C102 C103 1.359(3) . ?
C102 C107 1.539(3) . ?
C103 C104 1.409(3) . ?
C103 C108 1.518(3) . ?

loop_
_platon_squeeze_void_nr
_platon_squeeze_void_average_x
_platon_squeeze_void_average_y
_platon_squeeze_void_average_z
_platon_squeeze_void_volume
_platon_squeeze_void_count_electrons
1 0.000 0.003 0.004 3355.7 1047.4
